data_7053988
loop_
_publ_author_name
'Loxq, Pauline'
'Debono, Nathalie'
'G\"ulcemal, S\"uleyman'
'Daran, Jean-Claude'
'Manoury, Eric'
'Poli, Rinaldo'
'\,Cetinkaya, Bekir'
'Labande, Agn\`es'

_publ_section_title
;
 Palladium(ii) complexes with planar chiral ferrocenyl
 phosphane--(benz)imidazol-2-ylidene ligands
;
_journal_issue 1
_journal_name_full 'New Journal of Chemistry'
_journal_page_first 338
_journal_paper_doi 10.1039/c3nj00863k
_journal_volume 38
_journal_year 2014
_chemical_formula_moiety '2(C33 H31 Cl2 Fe N2 P Pd), 0.5(C3 H6 O)'
_chemical_formula_sum 'C67.5 H65 Cl4 Fe2 N4 O0.5 P2 Pd2'
_chemical_formula_weight 1468.47
_space_group_IT_number 4
_symmetry_cell_setting monoclinic
_symmetry_space_group_name_Hall 'P 2yb'
_symmetry_space_group_name_H-M 'P 1 21 1'
_atom_sites_solution_hydrogens geom
_atom_sites_solution_primary direct
_atom_sites_solution_secondary difmap
_audit_creation_method SHELXL-97
_cell_angle_alpha 90.00
_cell_angle_beta 100.010(2)
_cell_angle_gamma 90.00
_cell_formula_units_Z 2
_cell_length_a 11.8749(3)
_cell_length_b 15.7967(4)
_cell_length_c 16.9843(4)
_cell_measurement_reflns_used 22084
_cell_measurement_temperature 180(2)
_cell_measurement_theta_max 28.50
_cell_measurement_theta_min 2.85
_cell_volume 3137.49(14)
_computing_cell_refinement CrysAlisPro
_computing_data_collection 'CrysAlisPro (Agilent Technologies, 2012)'
_computing_data_reduction CrysAlisPro
_computing_molecular_graphics 'ORTEPIII (Burnett & Johnson, 1996); ORTEP-3 for Windows (Farrugia, 1997)'
_computing_publication_material SHELXL-97
_computing_structure_refinement 'SHELXL-97 (Sheldrick, 2008)'
_computing_structure_solution 'SIR-97 (Altomare et al., 1999)'
_diffrn_ambient_temperature 180(2)
_diffrn_detector_area_resol_mean 8.2632
_diffrn_measured_fraction_theta_full 0.994
_diffrn_measured_fraction_theta_max 0.994
_diffrn_measurement_device_type 'Xcalibur, Sapphire1, long nozzle'
_diffrn_measurement_method '\w scans'
_diffrn_radiation_monochromator graphite
_diffrn_radiation_source 'fine-focus sealed tube'
_diffrn_radiation_type MoK\a
_diffrn_radiation_wavelength 0.71073
_diffrn_reflns_av_R_equivalents 0.0319
_diffrn_reflns_av_sigmaI/netI 0.0384
_diffrn_reflns_limit_h_max 15
_diffrn_reflns_limit_h_min -15
_diffrn_reflns_limit_k_max 20
_diffrn_reflns_limit_k_min -19
_diffrn_reflns_limit_l_max 21
_diffrn_reflns_limit_l_min -21
_diffrn_reflns_number 34705
_diffrn_reflns_theta_full 27.10
_diffrn_reflns_theta_max 27.10
_diffrn_reflns_theta_min 2.85
_exptl_absorpt_coefficient_mu 1.284
_exptl_absorpt_correction_T_max 1.00000
_exptl_absorpt_correction_T_min 0.81076
_exptl_absorpt_correction_type multi-scan
_exptl_absorpt_process_details
;
Empirical absorption correction using spherical harmonics,
 implemented in SCALE3 ABSPACK scaling algorithm.
CrysAlisPro (Agilent Technologies, 2012)
;
_exptl_crystal_colour orange
_exptl_crystal_density_diffrn 1.554
_exptl_crystal_density_method 'not measured'
_exptl_crystal_description fragment
_exptl_crystal_F_000 1488
_exptl_crystal_size_max 0.32
_exptl_crystal_size_mid 0.26
_exptl_crystal_size_min 0.17
_platon_squeeze_details
;
Some residual electron density were difficult to modelize and therefore, the
SQUEEZE function of PLATON (Spek, 2003) was used to eliminate the contribution
of the electron density in the solvent region from the intensity data, and the
solvent-free model was employed for the final refinement.

There are two cavities of 136 \%A^3^ per unitl cell. PLATON estimated that
each cavity contains 19 electrons which may correspond to one acetone molecule
(CH~3~)~2~CO by unit cell, as suggested by the crystallization process.
;
_refine_diff_density_max 0.454
_refine_diff_density_min -0.619
_refine_diff_density_rms 0.067
_refine_ls_abs_structure_details 'Flack H D (1983), Acta Cryst. A39, 876-881'
_refine_ls_abs_structure_Flack 0.001(12)
_refine_ls_extinction_method none
_refine_ls_goodness_of_fit_ref 1.070
_refine_ls_hydrogen_treatment constr
_refine_ls_matrix_type full
_refine_ls_number_parameters 727
_refine_ls_number_reflns 13118
_refine_ls_number_restraints 1
_refine_ls_restrained_S_all 1.070
_refine_ls_R_factor_all 0.0339
_refine_ls_R_factor_gt 0.0294
_refine_ls_shift/su_max 0.001
_refine_ls_shift/su_mean 0.000
_refine_ls_structure_factor_coef Fsqd
_refine_ls_weighting_details 'calc w=1/[\s^2^(Fo^2^)+(0.0377P)^2^+0.1612P] where P=(Fo^2^+2Fc^2^)/3'
_refine_ls_weighting_scheme calc
_refine_ls_wR_factor_gt 0.0702
_refine_ls_wR_factor_ref 0.0727
_reflns_number_gt 12155
_reflns_number_total 13118
_reflns_threshold_expression I>2\s(I)
_cod_data_source_file c3nj00863k.txt
_cod_data_source_block 4c-S
_cod_original_cell_volume 3137.49(13)
_cod_original_sg_symbol_H-M 'P 21'
_cod_original_formula_sum 'C67.50 H65 Cl4 Fe2 N4 O0.50 P2 Pd2'
_cod_database_code 7053988

loop_
_symmetry_equiv_pos_as_xyz
'x, y, z'
'-x, y+1/2, -z'

loop_
_atom_site_label
_atom_site_type_symbol
_atom_site_fract_x
_atom_site_fract_y
_atom_site_fract_z
_atom_site_U_iso_or_equiv
_atom_site_adp_type
_atom_site_occupancy
_atom_site_symmetry_multiplicity
_atom_site_calc_flag
_atom_site_refinement_flags
Pd1 Pd 0.18648(2) 0.237338(14) 0.000643(14) 0.02305(6) Uani 1 1 d .
Fe1 Fe 0.55949(4) 0.19610(3) -0.02574(3) 0.02662(10) Uani 1 1 d .
Cl11 Cl 0.01496(8) 0.27789(6) -0.08110(5) 0.0385(2) Uani 1 1 d .
Cl12 Cl 0.22862(8) 0.38075(5) 0.02471(6) 0.0404(2) Uani 1 1 d .
P1 P 0.33672(7) 0.18061(5) 0.08466(5) 0.02196(16) Uani 1 1 d .
N11 N 0.2258(2) 0.08867(16) -0.09118(16) 0.0236(6) Uani 1 1 d .
N12 N 0.0797(2) 0.06174(18) -0.03453(16) 0.0274(6) Uani 1 1 d .
C1 C 0.1592(3) 0.1211(2) -0.0414(2) 0.0267(7) Uani 1 1 d .
C11 C 0.4468(3) 0.1414(2) 0.03493(18) 0.0253(7) Uani 1 1 d .
C12 C 0.4299(3) 0.1135(2) -0.04690(19) 0.0236(7) Uani 1 1 d .
C13 C 0.5324(3) 0.0730(2) -0.0590(2) 0.0307(8) Uani 1 1 d .
H13 H 0.5450 0.0473 -0.1073 0.037 Uiso 1 1 calc R
C14 C 0.6123(3) 0.0774(2) 0.0130(2) 0.0356(8) Uani 1 1 d .
H14 H 0.6879 0.0554 0.0211 0.043 Uiso 1 1 calc R
C15 C 0.5615(3) 0.1197(2) 0.0706(2) 0.0307(8) Uani 1 1 d .
H15 H 0.5971 0.1318 0.1239 0.037 Uiso 1 1 calc R
C16 C 0.5239(5) 0.3216(3) -0.0427(3) 0.0570(14) Uani 1 1 d .
H16 H 0.4618 0.3509 -0.0267 0.068 Uiso 1 1 calc R
C17 C 0.5252(4) 0.2824(3) -0.1148(3) 0.0501(11) Uani 1 1 d .
H17 H 0.4623 0.2803 -0.1578 0.060 Uiso 1 1 calc R
C18 C 0.6291(5) 0.2470(3) -0.1157(3) 0.0612(13) Uani 1 1 d .
H18 H 0.6500 0.2169 -0.1594 0.073 Uiso 1 1 calc R
C19 C 0.6972(4) 0.2612(4) -0.0460(4) 0.0783(19) Uani 1 1 d .
H19 H 0.7740 0.2423 -0.0318 0.094 Uiso 1 1 calc R
C20 C 0.6363(6) 0.3090(4) 0.0035(3) 0.079(2) Uani 1 1 d .
H20 H 0.6640 0.3286 0.0562 0.095 Uiso 1 1 calc R
C111 C 0.4088(3) 0.2352(2) 0.17366(19) 0.0283(7) Uani 1 1 d .
C112 C 0.4594(3) 0.1886(3) 0.2390(2) 0.0388(8) Uani 1 1 d .
H112 H 0.4578 0.1285 0.2364 0.047 Uiso 1 1 calc R
C113 C 0.5124(4) 0.2282(3) 0.3080(2) 0.0499(11) Uani 1 1 d .
H113 H 0.5487 0.1951 0.3518 0.060 Uiso 1 1 calc R
C114 C 0.5131(4) 0.3126(3) 0.3138(3) 0.0566(13) Uani 1 1 d .
H114 H 0.5490 0.3394 0.3617 0.068 Uiso 1 1 calc R
C115 C 0.4627(6) 0.3592(3) 0.2514(4) 0.088(2) Uani 1 1 d .
H115 H 0.4617 0.4192 0.2559 0.105 Uiso 1 1 calc R
C116 C 0.4121(5) 0.3213(3) 0.1805(3) 0.0674(16) Uani 1 1 d .
H116 H 0.3795 0.3554 0.1363 0.081 Uiso 1 1 calc R
C121 C 0.2875(3) 0.0861(2) 0.12951(19) 0.0251(7) Uani 1 1 d .
C122 C 0.3409(5) 0.0095(3) 0.1282(4) 0.0680(17) Uani 1 1 d .
H122 H 0.4021 0.0033 0.0992 0.082 Uiso 1 1 calc R
C133 C 0.2279(3) -0.0487(2) -0.1677(2) 0.0284(7) Uani 1 1 d .
H133 H 0.2906 -0.0355 -0.1935 0.034 Uiso 1 1 calc R
C123 C 0.3063(6) -0.0589(3) 0.1689(5) 0.110(3) Uani 1 1 d .
H123 H 0.3453 -0.1114 0.1687 0.132 Uiso 1 1 calc R
C131 C 0.3278(3) 0.1311(2) -0.10854(19) 0.0230(6) Uani 1 1 d .
H13A H 0.3140 0.1929 -0.1116 0.028 Uiso 1 1 calc R
H13B H 0.3427 0.1119 -0.1613 0.028 Uiso 1 1 calc R
C132 C 0.1902(3) 0.0080(2) -0.11616(19) 0.0245(7) Uani 1 1 d .
C134 C 0.1720(3) -0.1242(2) -0.1803(2) 0.0320(8) Uani 1 1 d .
C124 C 0.2177(5) -0.0520(3) 0.2089(4) 0.078(2) Uani 1 1 d .
H124 H 0.1934 -0.0997 0.2356 0.093 Uiso 1 1 calc R
C125 C 0.1632(4) 0.0241(2) 0.2107(2) 0.0376(9) Uani 1 1 d .
H125 H 0.0999 0.0292 0.2378 0.045 Uiso 1 1 calc R
C135 C 0.0798(3) -0.1442(2) -0.1405(2) 0.0332(8) Uani 1 1 d .
C126 C 0.2003(3) 0.0932(2) 0.1731(2) 0.0291(7) Uani 1 1 d .
H126 H 0.1653 0.1467 0.1773 0.035 Uiso 1 1 calc R
C136 C 0.0418(3) -0.0862(2) -0.0899(2) 0.0319(8) Uani 1 1 d .
H136 H -0.0208 -0.0987 -0.0638 0.038 Uiso 1 1 calc R
C137 C 0.0976(3) -0.0101(2) -0.07891(19) 0.0267(7) Uani 1 1 d .
C138 C 0.0225(4) -0.2292(3) -0.1518(3) 0.0500(11) Uani 1 1 d .
H13C H -0.0355 -0.2334 -0.1173 0.075 Uiso 1 1 calc R
H13D H 0.0796 -0.2739 -0.1375 0.075 Uiso 1 1 calc R
H13E H -0.0141 -0.2358 -0.2077 0.075 Uiso 1 1 calc R
C139 C 0.2103(4) -0.1884(3) -0.2361(3) 0.0509(11) Uani 1 1 d .
H13F H 0.2671 -0.1626 -0.2641 0.076 Uiso 1 1 calc R
H13G H 0.1442 -0.2069 -0.2752 0.076 Uiso 1 1 calc R
H13H H 0.2442 -0.2372 -0.2052 0.076 Uiso 1 1 calc R
C140 C -0.0130(3) 0.0704(3) 0.0099(2) 0.0371(9) Uani 1 1 d .
H14A H -0.0100 0.1267 0.0344 0.056 Uiso 1 1 calc R
H14B H -0.0056 0.0271 0.0518 0.056 Uiso 1 1 calc R
H14C H -0.0861 0.0632 -0.0263 0.056 Uiso 1 1 calc R
Pd2 Pd 0.37767(2) 0.191554(17) 0.654801(15) 0.03036(7) Uani 1 1 d .
Fe2 Fe 0.18353(5) 0.45389(3) 0.70806(3) 0.02811(11) Uani 1 1 d .
Cl21 Cl 0.45010(9) 0.06767(6) 0.71958(6) 0.0433(2) Uani 1 1 d .
Cl22 Cl 0.56102(10) 0.22667(10) 0.63963(10) 0.0790(4) Uani 1 1 d .
P2 P 0.29700(8) 0.30558(6) 0.58862(5) 0.02742(19) Uani 1 1 d .
N21 N 0.1560(2) 0.18069(17) 0.71360(16) 0.0260(6) Uani 1 1 d .
N22 N 0.1760(3) 0.07621(19) 0.63550(18) 0.0338(7) Uani 1 1 d .
C2 C 0.2246(3) 0.1492(2) 0.6656(2) 0.0294(7) Uani 1 1 d .
C21 C 0.1857(3) 0.3584(2) 0.62816(19) 0.0262(7) Uani 1 1 d .
C22 C 0.1331(3) 0.3322(2) 0.69451(19) 0.0254(7) Uani 1 1 d .
C23 C 0.0377(3) 0.3846(2) 0.6960(2) 0.0337(8) Uani 1 1 d .
H23 H -0.0132 0.3806 0.7333 0.040 Uiso 1 1 calc R
C24 C 0.0298(3) 0.4443(3) 0.6332(2) 0.0392(9) Uani 1 1 d .
H24 H -0.0268 0.4871 0.6212 0.047 Uiso 1 1 calc R
C25 C 0.1211(3) 0.4291(2) 0.5913(2) 0.0337(8) Uani 1 1 d .
H25 H 0.1369 0.4602 0.5465 0.040 Uiso 1 1 calc R
C26 C 0.3411(4) 0.4738(3) 0.7736(3) 0.0511(11) Uani 1 1 d .
H26 H 0.4054 0.4375 0.7764 0.061 Uiso 1 1 calc R
C27 C 0.3134(5) 0.5387(3) 0.7191(3) 0.0545(12) Uani 1 1 d .
H27 H 0.3540 0.5539 0.6777 0.065 Uiso 1 1 calc R
C28 C 0.2159(5) 0.5776(3) 0.7357(3) 0.0566(14) Uani 1 1 d .
H28 H 0.1786 0.6250 0.7081 0.068 Uiso 1 1 calc R
C29 C 0.1813(4) 0.5355(3) 0.7998(3) 0.0607(14) Uani 1 1 d .
H29 H 0.1165 0.5484 0.8235 0.073 Uiso 1 1 calc R
C30 C 0.2617(5) 0.4699(3) 0.8227(3) 0.0540(13) Uani 1 1 d .
H30 H 0.2606 0.4303 0.8647 0.065 Uiso 1 1 calc R
C211 C 0.3849(4) 0.3906(2) 0.5612(2) 0.0382(9) Uani 1 1 d .
C212 C 0.4783(4) 0.4196(3) 0.6150(3) 0.0518(11) Uani 1 1 d .
H212 H 0.4997 0.3920 0.6651 0.062 Uiso 1 1 calc R
C213 C 0.5403(5) 0.4885(4) 0.5962(4) 0.0754(18) Uani 1 1 d .
H213 H 0.6037 0.5082 0.6338 0.090 Uiso 1 1 calc R
C214 C 0.5119(6) 0.5280(4) 0.5252(4) 0.082(2) Uani 1 1 d .
H214 H 0.5555 0.5751 0.5128 0.099 Uiso 1 1 calc R
C215 C 0.4191(6) 0.5000(4) 0.4701(4) 0.0785(19) Uani 1 1 d .
H215 H 0.3987 0.5280 0.4202 0.094 Uiso 1 1 calc R
C216 C 0.3567(5) 0.4315(3) 0.4882(3) 0.0586(13) Uani 1 1 d .
H216 H 0.2936 0.4121 0.4503 0.070 Uiso 1 1 calc R
C221 C 0.2230(3) 0.2615(2) 0.49510(19) 0.0271(7) Uani 1 1 d .
C222 C 0.2870(3) 0.2306(2) 0.4397(2) 0.0353(8) Uani 1 1 d .
H222 H 0.3676 0.2378 0.4485 0.042 Uiso 1 1 calc R
C223 C 0.2323(4) 0.1897(3) 0.3725(2) 0.0431(9) Uani 1 1 d .
H223 H 0.2755 0.1689 0.3345 0.052 Uiso 1 1 calc R
C224 C 0.1171(4) 0.1787(2) 0.3595(2) 0.0418(10) Uani 1 1 d .
H224 H 0.0808 0.1496 0.3130 0.050 Uiso 1 1 calc R
C225 C 0.0530(4) 0.2090(3) 0.4125(2) 0.0449(10) Uani 1 1 d .
H225 H -0.0277 0.2020 0.4026 0.054 Uiso 1 1 calc R
C226 C 0.1068(3) 0.2506(3) 0.4816(2) 0.0385(9) Uani 1 1 d .
H226 H 0.0628 0.2712 0.5192 0.046 Uiso 1 1 calc R
C231 C 0.1750(3) 0.2634(2) 0.75154(19) 0.0265(7) Uani 1 1 d .
H23A H 0.2577 0.2712 0.7715 0.032 Uiso 1 1 calc R
H23B H 0.1347 0.2662 0.7979 0.032 Uiso 1 1 calc R
C232 C 0.0632(3) 0.1273(2) 0.7153(2) 0.0281(7) Uani 1 1 d .
C233 C -0.0264(3) 0.1305(2) 0.7578(2) 0.0319(8) Uani 1 1 d .
H233 H -0.0361 0.1778 0.7905 0.038 Uiso 1 1 calc R
C234 C -0.1010(4) 0.0631(3) 0.7514(2) 0.0391(9) Uani 1 1 d .
C235 C -0.0854(4) -0.0068(2) 0.7033(2) 0.0391(9) Uani 1 1 d .
C236 C 0.0023(4) -0.0080(2) 0.6596(2) 0.0402(9) Uani 1 1 d .
H236 H 0.0112 -0.0542 0.6255 0.048 Uiso 1 1 calc R
C237 C 0.0770(3) 0.0600(2) 0.6669(2) 0.0328(8) Uani 1 1 d .
C238 C -0.1980(4) 0.0648(3) 0.7974(3) 0.0541(12) Uani 1 1 d .
H23C H -0.1869 0.1117 0.8358 0.081 Uiso 1 1 calc R
H23D H -0.2002 0.0112 0.8262 0.081 Uiso 1 1 calc R
H23E H -0.2702 0.0727 0.7603 0.081 Uiso 1 1 calc R
C239 C -0.1623(4) -0.0832(3) 0.7021(3) 0.0574(13) Uani 1 1 d .
H23F H -0.1440 -0.1243 0.6630 0.086 Uiso 1 1 calc R
H23G H -0.2423 -0.0656 0.6874 0.086 Uiso 1 1 calc R
H23H H -0.1504 -0.1092 0.7553 0.086 Uiso 1 1 calc R
C240 C 0.2191(4) 0.0211(3) 0.5786(3) 0.0514(11) Uani 1 1 d .
H24A H 0.2944 0.0412 0.5705 0.077 Uiso 1 1 calc R
H24B H 0.1660 0.0219 0.5275 0.077 Uiso 1 1 calc R
H24C H 0.2259 -0.0368 0.5995 0.077 Uiso 1 1 calc R

loop_
_atom_site_aniso_label
_atom_site_aniso_U_11
_atom_site_aniso_U_22
_atom_site_aniso_U_33
_atom_site_aniso_U_23
_atom_site_aniso_U_13
_atom_site_aniso_U_12
Pd1 0.02111(12) 0.02216(11) 0.02658(12) -0.00413(10) 0.00610(9) 0.00171(10)
Fe1 0.0194(2) 0.0323(2) 0.0284(2) 0.0052(2) 0.00486(17) -0.0010(2)
Cl11 0.0311(5) 0.0489(5) 0.0334(5) -0.0100(4) -0.0001(4) 0.0133(4)
Cl12 0.0354(5) 0.0215(4) 0.0629(6) -0.0052(4) 0.0044(4) 0.0023(4)
P1 0.0233(4) 0.0193(4) 0.0243(4) -0.0020(3) 0.0069(3) -0.0008(3)
N11 0.0244(15) 0.0206(13) 0.0269(14) -0.0044(10) 0.0076(11) -0.0050(11)
N12 0.0258(15) 0.0292(15) 0.0291(15) -0.0086(11) 0.0098(12) -0.0064(12)
C1 0.0210(17) 0.0295(18) 0.0301(17) -0.0037(14) 0.0059(13) 0.0003(14)
C11 0.0271(18) 0.0273(17) 0.0220(15) 0.0057(12) 0.0058(13) 0.0032(13)
C12 0.0232(17) 0.0225(16) 0.0271(16) 0.0001(12) 0.0098(13) -0.0006(13)
C13 0.034(2) 0.0291(18) 0.0318(18) 0.0029(14) 0.0141(15) 0.0044(15)
C14 0.028(2) 0.042(2) 0.039(2) 0.0111(16) 0.0115(16) 0.0130(16)
C15 0.0283(18) 0.038(2) 0.0255(17) 0.0069(14) 0.0057(14) 0.0071(15)
C16 0.060(3) 0.025(2) 0.096(4) 0.014(2) 0.043(3) -0.003(2)
C17 0.050(3) 0.047(2) 0.049(3) 0.022(2) -0.005(2) -0.019(2)
C18 0.084(4) 0.045(3) 0.067(3) 0.016(2) 0.046(3) 0.000(3)
C19 0.027(2) 0.086(4) 0.124(5) 0.040(4) 0.018(3) -0.009(2)
C20 0.114(5) 0.067(3) 0.046(3) 0.002(2) -0.014(3) -0.065(4)
C111 0.0275(16) 0.0269(16) 0.0319(16) -0.0034(15) 0.0090(13) -0.0010(16)
C112 0.042(2) 0.036(2) 0.0377(19) -0.0035(17) 0.0043(16) -0.0045(18)
C113 0.052(3) 0.067(3) 0.0293(19) -0.0030(19) 0.0015(16) -0.005(2)
C114 0.045(3) 0.069(3) 0.053(3) -0.038(2) -0.001(2) -0.002(2)
C115 0.109(5) 0.034(3) 0.098(4) -0.026(3) -0.043(4) 0.001(3)
C116 0.089(4) 0.029(2) 0.068(3) 0.000(2) -0.031(3) -0.001(2)
C121 0.0260(17) 0.0234(16) 0.0278(17) -0.0023(12) 0.0099(13) -0.0032(13)
C122 0.088(4) 0.025(2) 0.114(4) -0.004(2) 0.081(4) 0.004(2)
C133 0.0339(19) 0.0274(17) 0.0254(17) -0.0026(13) 0.0090(14) -0.0008(14)
C123 0.120(6) 0.027(3) 0.218(8) 0.021(4) 0.129(6) 0.014(3)
C131 0.0236(16) 0.0197(15) 0.0273(16) -0.0004(12) 0.0092(13) -0.0029(12)
C132 0.0286(18) 0.0217(16) 0.0238(16) -0.0007(12) 0.0062(13) -0.0002(13)
C134 0.040(2) 0.0255(18) 0.0308(18) -0.0033(14) 0.0075(15) -0.0005(15)
C124 0.099(5) 0.026(2) 0.131(5) 0.012(3) 0.084(4) 0.002(3)
C125 0.043(2) 0.031(2) 0.045(2) -0.0030(16) 0.0238(18) -0.0040(16)
C135 0.040(2) 0.0294(18) 0.0307(18) -0.0020(14) 0.0064(15) -0.0096(16)
C126 0.0316(19) 0.0250(17) 0.0338(19) -0.0028(14) 0.0147(15) 0.0021(14)
C136 0.036(2) 0.0319(18) 0.0281(18) 0.0001(14) 0.0058(14) -0.0128(15)
C137 0.0275(18) 0.0280(17) 0.0252(16) -0.0032(13) 0.0061(13) -0.0020(14)
C138 0.068(3) 0.034(2) 0.048(2) -0.0075(17) 0.013(2) -0.022(2)
C139 0.068(3) 0.032(2) 0.056(3) -0.0214(19) 0.020(2) -0.009(2)
C140 0.028(2) 0.046(2) 0.040(2) -0.0123(17) 0.0163(16) -0.0088(17)
Pd2 0.02991(14) 0.03508(14) 0.02795(13) 0.00070(11) 0.01021(10) 0.00760(12)
Fe2 0.0358(3) 0.0216(2) 0.0259(2) -0.00535(18) 0.0025(2) 0.0022(2)
Cl21 0.0482(6) 0.0434(5) 0.0415(5) 0.0086(4) 0.0165(4) 0.0203(4)
Cl22 0.0396(6) 0.0830(9) 0.1234(12) 0.0381(9) 0.0397(7) 0.0158(6)
P2 0.0322(5) 0.0270(4) 0.0241(4) -0.0025(3) 0.0079(4) -0.0011(4)
N21 0.0296(15) 0.0216(14) 0.0277(14) -0.0046(11) 0.0074(11) 0.0008(12)
N22 0.0388(18) 0.0294(16) 0.0332(16) -0.0099(12) 0.0058(13) 0.0027(13)
C2 0.034(2) 0.0256(16) 0.0272(17) -0.0017(13) 0.0010(14) 0.0038(15)
C21 0.0319(19) 0.0233(16) 0.0234(16) -0.0043(13) 0.0050(13) 0.0003(14)
C22 0.0248(18) 0.0244(17) 0.0256(17) -0.0084(13) 0.0009(13) -0.0012(13)
C23 0.031(2) 0.033(2) 0.036(2) -0.0094(15) 0.0048(16) 0.0020(15)
C24 0.039(2) 0.038(2) 0.036(2) -0.0076(16) -0.0064(16) 0.0124(17)
C25 0.045(2) 0.0279(18) 0.0255(17) -0.0003(13) -0.0006(15) 0.0063(16)
C26 0.048(3) 0.043(3) 0.056(3) -0.018(2) -0.009(2) 0.003(2)
C27 0.073(4) 0.042(3) 0.048(3) -0.016(2) 0.011(2) -0.024(2)
C28 0.082(4) 0.0191(19) 0.058(3) -0.0097(18) -0.016(3) 0.002(2)
C29 0.053(3) 0.069(3) 0.062(3) -0.049(3) 0.015(2) -0.006(2)
C30 0.087(4) 0.035(2) 0.033(2) -0.0057(17) -0.007(2) -0.017(2)
C211 0.046(2) 0.0305(19) 0.043(2) -0.0105(16) 0.0223(18) -0.0090(17)
C212 0.042(2) 0.049(3) 0.068(3) -0.019(2) 0.019(2) -0.012(2)
C213 0.057(3) 0.064(3) 0.114(5) -0.043(3) 0.040(3) -0.032(3)
C214 0.099(5) 0.055(3) 0.110(5) -0.026(3) 0.065(4) -0.039(3)
C215 0.118(6) 0.052(3) 0.077(4) 0.006(3) 0.050(4) -0.018(3)
C216 0.088(4) 0.042(3) 0.049(3) 0.001(2) 0.022(2) -0.022(2)
C221 0.0347(19) 0.0248(17) 0.0228(16) 0.0002(12) 0.0079(13) 0.0028(13)
C222 0.041(2) 0.0344(19) 0.0313(17) -0.0051(16) 0.0101(14) 0.0039(17)
C223 0.057(3) 0.040(2) 0.0341(19) -0.0100(18) 0.0130(17) 0.012(2)
C224 0.058(3) 0.035(2) 0.0302(19) -0.0098(15) 0.0001(17) 0.0037(18)
C225 0.044(2) 0.055(3) 0.034(2) -0.0118(17) 0.0031(16) -0.0059(19)
C226 0.039(2) 0.044(2) 0.0344(19) -0.0091(17) 0.0118(15) -0.0039(18)
C231 0.0329(18) 0.0247(17) 0.0225(16) -0.0063(12) 0.0062(13) -0.0045(13)
C232 0.0285(18) 0.0224(17) 0.0312(18) -0.0043(13) -0.0011(14) -0.0010(14)
C233 0.0309(19) 0.0299(18) 0.0340(18) -0.0070(14) 0.0030(15) -0.0014(15)
C234 0.035(2) 0.041(2) 0.038(2) 0.0025(16) -0.0007(16) -0.0070(17)
C235 0.039(2) 0.032(2) 0.041(2) -0.0016(16) -0.0063(17) -0.0080(16)
C236 0.050(3) 0.0267(19) 0.039(2) -0.0110(16) -0.0045(18) 0.0002(17)
C237 0.039(2) 0.0269(18) 0.0310(18) -0.0055(14) 0.0003(15) 0.0008(15)
C238 0.047(3) 0.055(3) 0.061(3) -0.006(2) 0.012(2) -0.018(2)
C239 0.057(3) 0.050(3) 0.060(3) -0.010(2) -0.003(2) -0.023(2)
C240 0.059(3) 0.045(2) 0.051(3) -0.024(2) 0.013(2) 0.009(2)

loop_
_atom_type_symbol
_atom_type_description
_atom_type_scat_dispersion_real
_atom_type_scat_dispersion_imag
_atom_type_scat_source
C C 0.0033 0.0016 'International Tables Vol C Tables 4.2.6.8 and 6.1.1.4'
H H 0.0000 0.0000 'International Tables Vol C Tables 4.2.6.8 and 6.1.1.4'
N N 0.0061 0.0033 'International Tables Vol C Tables 4.2.6.8 and 6.1.1.4'
P P 0.1023 0.0942 'International Tables Vol C Tables 4.2.6.8 and 6.1.1.4'
Cl Cl 0.1484 0.1585 'International Tables Vol C Tables 4.2.6.8 and 6.1.1.4'
Fe Fe 0.3463 0.8444 'International Tables Vol C Tables 4.2.6.8 and 6.1.1.4'
Pd Pd -0.9988 1.0072 'International Tables Vol C Tables 4.2.6.8 and 6.1.1.4'

loop_
_geom_angle_atom_site_label_1
_geom_angle_atom_site_label_2
_geom_angle_atom_site_label_3
_geom_angle
C1 Pd1 P1 85.51(10)
C1 Pd1 Cl12 168.24(10)
P1 Pd1 Cl12 98.73(3)
C1 Pd1 Cl11 88.22(10)
P1 Pd1 Cl11 171.11(4)
Cl12 Pd1 Cl11 88.64(4)
C12 Fe1 C19 157.7(2)
C12 Fe1 C11 41.91(13)
C19 Fe1 C11 159.5(2)
C12 Fe1 C17 104.83(15)
C19 Fe1 C17 65.9(2)
C11 Fe1 C17 127.19(17)
C12 Fe1 C20 156.5(2)
C19 Fe1 C20 41.1(3)
C11 Fe1 C20 124.2(2)
C17 Fe1 C20 67.29(19)
C12 Fe1 C18 121.66(19)
C19 Fe1 C18 38.5(2)
C11 Fe1 C18 161.5(2)
C17 Fe1 C18 39.14(19)
C20 Fe1 C18 67.0(2)
C12 Fe1 C15 70.03(14)
C19 Fe1 C15 123.1(2)
C11 Fe1 C15 41.44(14)
C17 Fe1 C15 167.24(18)
C20 Fe1 C15 112.59(18)
C18 Fe1 C15 153.49(19)
C12 Fe1 C13 41.23(14)
C19 Fe1 C13 122.4(2)
C11 Fe1 C13 69.24(13)
C17 Fe1 C13 115.75(17)
C20 Fe1 C13 162.2(3)
C18 Fe1 C13 103.63(18)
C15 Fe1 C13 68.58(14)
C12 Fe1 C16 118.34(18)
C19 Fe1 C16 68.5(2)
C11 Fe1 C16 110.44(16)
C17 Fe1 C16 39.6(2)
C20 Fe1 C16 41.5(2)
C18 Fe1 C16 67.0(2)
C15 Fe1 C16 131.73(18)
C13 Fe1 C16 150.69(19)
C12 Fe1 C14 69.16(15)
C19 Fe1 C14 108.1(2)
C11 Fe1 C14 68.71(14)
C17 Fe1 C14 150.10(18)
C20 Fe1 C14 128.8(2)
C18 Fe1 C14 117.63(18)
C15 Fe1 C14 40.25(14)
C13 Fe1 C14 40.50(15)
C16 Fe1 C14 168.6(2)
C11 P1 C121 103.18(15)
C11 P1 C111 106.24(15)
C121 P1 C111 100.38(15)
C11 P1 Pd1 113.60(11)
C121 P1 Pd1 108.25(12)
C111 P1 Pd1 122.76(12)
C1 N11 C132 111.1(3)
C1 N11 C131 123.2(3)
C132 N11 C131 125.4(3)
C1 N12 C137 110.1(3)
C1 N12 C140 125.9(3)
C137 N12 C140 123.9(3)
N12 C1 N11 106.5(3)
N12 C1 Pd1 133.5(2)
N11 C1 Pd1 120.0(2)
C15 C11 C12 107.4(3)
C15 C11 P1 127.1(2)
C12 C11 P1 124.9(2)
C15 C11 Fe1 69.67(19)
C12 C11 Fe1 68.38(18)
P1 C11 Fe1 134.17(18)
C13 C12 C11 107.3(3)
C13 C12 C131 126.7(3)
C11 C12 C131 125.8(3)
C13 C12 Fe1 70.6(2)
C11 C12 Fe1 69.71(19)
C131 C12 Fe1 120.9(2)
C14 C13 C12 108.4(3)
C14 C13 Fe1 70.3(2)
C12 C13 Fe1 68.13(19)
C15 C14 C13 108.8(3)
C15 C14 Fe1 69.2(2)
C13 C14 Fe1 69.2(2)
C14 C15 C11 108.1(3)
C14 C15 Fe1 70.6(2)
C11 C15 Fe1 68.89(18)
C17 C16 C20 105.6(5)
C17 C16 Fe1 69.7(3)
C20 C16 Fe1 68.8(3)
C18 C17 C16 110.3(4)
C18 C17 Fe1 70.5(3)
C16 C17 Fe1 70.7(2)
C19 C18 C17 109.5(5)
C19 C18 Fe1 70.1(3)
C17 C18 Fe1 70.3(2)
C18 C19 C20 108.9(5)
C18 C19 Fe1 71.3(3)
C20 C19 Fe1 70.0(3)
C19 C20 C16 105.7(5)
C19 C20 Fe1 68.9(3)
C16 C20 Fe1 69.7(2)
C116 C111 C112 117.5(4)
C116 C111 P1 123.0(3)
C112 C111 P1 119.5(3)
C111 C112 C113 120.8(4)
C114 C113 C112 120.7(4)
C113 C114 C115 119.5(4)
C114 C115 C116 121.0(5)
C111 C116 C115 120.5(4)
C122 C121 C126 118.4(3)
C122 C121 P1 122.4(3)
C126 C121 P1 119.0(2)
C121 C122 C123 120.2(4)
C134 C133 C132 117.7(3)
C124 C123 C122 120.8(5)
N11 C131 C12 112.2(3)
C133 C132 N11 132.5(3)
C133 C132 C137 121.6(3)
N11 C132 C137 105.8(3)
C133 C134 C135 121.0(3)
C133 C134 C139 119.7(3)
C135 C134 C139 119.3(3)
C123 C124 C125 119.6(4)
C124 C125 C126 119.7(4)
C136 C135 C134 120.7(3)
C136 C135 C138 118.7(3)
C134 C135 C138 120.6(3)
C125 C126 C121 121.1(3)
C137 C136 C135 117.6(3)
C136 C137 C132 121.4(3)
C136 C137 N12 132.1(3)
C132 C137 N12 106.5(3)
C2 Pd2 P2 89.94(10)
C2 Pd2 Cl22 174.04(11)
P2 Pd2 Cl22 94.59(4)
C2 Pd2 Cl21 86.66(10)
P2 Pd2 Cl21 175.97(4)
Cl22 Pd2 Cl21 88.66(4)
C22 Fe2 C30 107.87(15)
C22 Fe2 C29 130.67(19)
C30 Fe2 C29 41.0(2)
C22 Fe2 C27 147.96(18)
C30 Fe2 C27 67.29(19)
C29 Fe2 C27 67.6(2)
C22 Fe2 C26 115.99(16)
C30 Fe2 C26 39.4(2)
C29 Fe2 C26 67.27(19)
C27 Fe2 C26 39.86(19)
C22 Fe2 C23 40.73(14)
C30 Fe2 C23 113.93(18)
C29 Fe2 C23 107.21(18)
C27 Fe2 C23 171.26(18)
C26 Fe2 C23 145.99(18)
C22 Fe2 C28 170.1(2)
C30 Fe2 C28 67.71(18)
C29 Fe2 C28 40.3(2)
C27 Fe2 C28 39.8(2)
C26 Fe2 C28 66.72(19)
C23 Fe2 C28 131.77(19)
C22 Fe2 C25 69.73(14)
C30 Fe2 C25 173.17(19)
C29 Fe2 C25 145.33(19)
C27 Fe2 C25 111.12(17)
C26 Fe2 C25 135.29(18)
C23 Fe2 C25 68.73(15)
C28 Fe2 C25 115.69(17)
C22 Fe2 C21 41.72(13)
C30 Fe2 C21 132.74(17)
C29 Fe2 C21 171.6(2)
C27 Fe2 C21 117.04(17)
C26 Fe2 C21 111.32(16)
C23 Fe2 C21 69.03(14)
C28 Fe2 C21 147.64(19)
C25 Fe2 C21 41.37(14)
C22 Fe2 C24 69.03(15)
C30 Fe2 C24 145.1(2)
C29 Fe2 C24 113.36(19)
C27 Fe2 C24 133.65(19)
C26 Fe2 C24 173.30(19)
C23 Fe2 C24 40.69(16)
C28 Fe2 C24 109.15(18)
C25 Fe2 C24 40.73(15)
C21 Fe2 C24 69.07(14)
C21 P2 C211 104.33(17)
C21 P2 C221 103.33(16)
C211 P2 C221 105.79(17)
C21 P2 Pd2 117.66(12)
C211 P2 Pd2 120.54(15)
C221 P2 Pd2 103.28(11)
C2 N21 C232 110.7(3)
C2 N21 C231 122.5(3)
C232 N21 C231 126.6(3)
C2 N22 C237 110.2(3)
C2 N22 C240 125.8(3)
C237 N22 C240 124.0(3)
N21 C2 N22 106.4(3)
N21 C2 Pd2 126.5(3)
N22 C2 Pd2 126.5(3)
C25 C21 C22 107.1(3)
C25 C21 P2 124.9(3)
C22 C21 P2 127.5(3)
C25 C21 Fe2 69.28(19)
C22 C21 Fe2 68.50(18)
P2 C21 Fe2 133.8(2)
C23 C22 C21 107.7(3)
C23 C22 C231 126.8(3)
C21 C22 C231 125.4(3)
C23 C22 Fe2 70.1(2)
C21 C22 Fe2 69.78(19)
C231 C22 Fe2 124.4(2)
C22 C23 C24 109.1(3)
C22 C23 Fe2 69.2(2)
C24 C23 Fe2 70.1(2)
C23 C24 C25 108.0(3)
C23 C24 Fe2 69.2(2)
C25 C24 Fe2 69.3(2)
C24 C25 C21 108.1(3)
C24 C25 Fe2 70.0(2)
C21 C25 Fe2 69.35(19)
C30 C26 C27 109.5(4)
C30 C26 Fe2 70.1(3)
C27 C26 Fe2 70.0(3)
C26 C27 C28 107.7(4)
C26 C27 Fe2 70.1(3)
C28 C27 Fe2 70.2(3)
C27 C28 C29 108.5(4)
C27 C28 Fe2 69.9(2)
C29 C28 Fe2 69.7(2)
C28 C29 C30 106.7(4)
C28 C29 Fe2 70.0(2)
C30 C29 Fe2 69.3(2)
C26 C30 C29 107.6(4)
C26 C30 Fe2 70.6(3)
C29 C30 Fe2 69.7(2)
C216 C211 C212 118.5(4)
C216 C211 P2 121.0(3)
C212 C211 P2 120.4(3)
C213 C212 C211 120.3(5)
C214 C213 C212 120.7(6)
C213 C214 C215 120.1(5)
C216 C215 C214 119.7(6)
C215 C216 C211 120.7(5)
C226 C221 C222 119.5(3)
C226 C221 P2 121.0(3)
C222 C221 P2 119.1(3)
C223 C222 C221 119.4(4)
C224 C223 C222 120.8(3)
C223 C224 C225 120.7(4)
C224 C225 C226 119.5(4)
C221 C226 C225 120.0(3)
N21 C231 C22 111.1(3)
C237 C232 C233 121.5(3)
C237 C232 N21 106.2(3)
C233 C232 N21 132.2(3)
C234 C233 C232 118.2(3)
C233 C234 C235 120.3(4)
C233 C234 C238 119.1(4)
C235 C234 C238 120.6(4)
C236 C235 C234 120.8(4)
C236 C235 C239 119.6(4)
C234 C235 C239 119.6(4)
C235 C236 C237 118.3(3)
C232 C237 C236 120.9(4)
C232 C237 N22 106.4(3)
C236 C237 N22 132.6(3)

loop_
_geom_bond_atom_site_label_1
_geom_bond_atom_site_label_2
_geom_bond_distance
Pd1 C1 1.976(3)
Pd1 P1 2.2664(8)
Pd1 Cl12 2.3406(9)
Pd1 Cl11 2.3460(9)
Fe1 C12 2.002(3)
Fe1 C19 2.011(5)
Fe1 C11 2.020(3)
Fe1 C17 2.024(4)
Fe1 C20 2.025(4)
Fe1 C18 2.026(4)
Fe1 C15 2.030(3)
Fe1 C13 2.035(4)
Fe1 C16 2.037(4)
Fe1 C14 2.048(4)
P1 C11 1.787(3)
P1 C121 1.819(3)
P1 C111 1.820(3)
N11 C1 1.355(4)
N11 C132 1.386(4)
N11 C131 1.458(4)
N12 C1 1.350(4)
N12 C137 1.399(4)
N12 C140 1.446(4)
C11 C15 1.433(5)
C11 C12 1.438(4)
C12 C13 1.421(5)
C12 C131 1.484(5)
C13 C14 1.413(5)
C14 C15 1.403(5)
C16 C17 1.375(7)
C16 C20 1.440(8)
C17 C18 1.356(7)
C18 C19 1.332(8)
C19 C20 1.417(9)
C111 C116 1.366(6)
C111 C112 1.379(5)
C112 C113 1.379(5)
C113 C114 1.337(7)
C114 C115 1.343(8)
C115 C116 1.384(7)
C121 C122 1.368(5)
C121 C126 1.378(4)
C122 C123 1.383(7)
C133 C134 1.363(5)
C133 C132 1.380(5)
C123 C124 1.353(7)
C132 C137 1.391(5)
C134 C135 1.419(5)
C134 C139 1.511(5)
C124 C125 1.368(6)
C125 C126 1.374(5)
C135 C136 1.385(5)
C135 C138 1.503(5)
C136 C137 1.369(5)
Pd2 C2 1.975(4)
Pd2 P2 2.2475(9)
Pd2 Cl22 2.3043(12)
Pd2 Cl21 2.3347(10)
Fe2 C22 2.015(3)
Fe2 C30 2.022(4)
Fe2 C29 2.027(4)
Fe2 C27 2.027(5)
Fe2 C26 2.028(4)
Fe2 C23 2.028(4)
Fe2 C28 2.031(4)
Fe2 C25 2.032(3)
Fe2 C21 2.032(3)
Fe2 C24 2.041(4)
P2 C21 1.789(3)
P2 C211 1.811(4)
P2 C221 1.815(3)
N21 C2 1.344(4)
N21 C232 1.392(4)
N21 C231 1.457(4)
N22 C2 1.349(5)
N22 C237 1.397(5)
N22 C240 1.458(5)
C21 C25 1.435(5)
C21 C22 1.441(5)
C22 C23 1.407(5)
C22 C231 1.483(5)
C23 C24 1.415(6)
C24 C25 1.417(6)
C26 C30 1.364(7)
C26 C27 1.382(7)
C27 C28 1.383(7)
C28 C29 1.397(7)
C29 C30 1.418(7)
C211 C216 1.386(6)
C211 C212 1.387(6)
C212 C213 1.382(7)
C213 C214 1.349(9)
C214 C215 1.388(9)
C215 C216 1.376(7)
C221 C226 1.370(5)
C221 C222 1.396(5)
C222 C223 1.373(5)
C223 C224 1.358(6)
C224 C225 1.363(6)
C225 C226 1.398(5)
C232 C237 1.372(5)
C232 C233 1.387(5)
C233 C234 1.377(5)
C234 C235 1.405(6)
C234 C238 1.500(6)
C235 C236 1.378(6)
C235 C239 1.512(6)
C236 C237 1.385(5)

loop_
_platon_squeeze_void_nr
_platon_squeeze_void_average_x
_platon_squeeze_void_average_y
_platon_squeeze_void_average_z
_platon_squeeze_void_volume
_platon_squeeze_void_count_electrons
_platon_squeeze_void_content
1 0.210 0.748 0.475 136 19 ' '
3 0.789 0.248 0.525 135 19 ' '
